data_7712947
loop_
_publ_author_name
'Zhu, Yi-Jie'
'Wang, Jun-Jie'
'Li, Jun-Yu'
'Zhang, Teng'

_publ_section_title
;
 A Metal--Organic Framework-Supported Dinuclear Iron Catalyst for
 Hydroboration of Carbonyl Compounds
;
_journal_name_full 'Dalton Transactions'
_journal_paper_doi 10.1039/D3DT01109G
_journal_year 2023
_chemical_formula_moiety 'C60 H48 N16 O32 Zr6, 24[C3H7NO]'
_chemical_formula_sum 'C132 H216 N40 O56 Zr6'
_chemical_formula_weight 3806.76
_space_group_crystal_system orthorhombic
_space_group_IT_number 58
_space_group_name_Hall '-P 2 2n'
_space_group_name_H-M_alt 'P n n m'
_atom_sites_solution_hydrogens mixed
_audit_creation_date 2023-05-03
_audit_creation_method
;
Olex2 1.3
(compiled 2020.11.12 svn.r5f609507 for OlexSys, GUI svn.r6408)
;
_audit_update_record
;
2023-05-03 deposited with the CCDC.	2023-05-03 downloaded from the CCDC.
;
_cell_angle_alpha 90
_cell_angle_beta 90
_cell_angle_gamma 90
_cell_formula_units_Z 2
_cell_length_a 31.786(3)
_cell_length_b 13.9537(15)
_cell_length_c 24.406(2)
_cell_measurement_reflns_used 3073
_cell_measurement_temperature 150(2)
_cell_measurement_theta_max 21.472
_cell_measurement_theta_min 2.561
_cell_volume 10824.8(18)
_computing_cell_refinement 'SAINT V8.38A (?, 2016)'
_computing_data_reduction 'SAINT V8.38A (?, 2016)'
_computing_molecular_graphics 'Olex2 1.3 (Dolomanov et al., 2009)'
_computing_publication_material 'Olex2 1.3 (Dolomanov et al., 2009)'
_computing_structure_refinement 'SHELXL 2018/3 (Sheldrick, 2015)'
_computing_structure_solution 'SHELXT 2014/5 (Sheldrick, 2014)'
_diffrn_ambient_temperature 150.03
_diffrn_measured_fraction_theta_full 0.996
_diffrn_measured_fraction_theta_max 0.996
_diffrn_measurement_device_type Bruker
_diffrn_measurement_method 'phi and omega scans'
_diffrn_radiation_type MoK\a
_diffrn_radiation_wavelength 0.71073
_diffrn_reflns_av_R_equivalents 0.1434
_diffrn_reflns_av_unetI/netI 0.1067
_diffrn_reflns_Laue_measured_fraction_full 0.996
_diffrn_reflns_Laue_measured_fraction_max 0.996
_diffrn_reflns_limit_h_max 35
_diffrn_reflns_limit_h_min -34
_diffrn_reflns_limit_k_max 15
_diffrn_reflns_limit_k_min -15
_diffrn_reflns_limit_l_max 27
_diffrn_reflns_limit_l_min -24
_diffrn_reflns_number 35104
_diffrn_reflns_point_group_measured_fraction_full 0.996
_diffrn_reflns_point_group_measured_fraction_max 0.996
_diffrn_reflns_theta_full 23.256
_diffrn_reflns_theta_max 23.256
_diffrn_reflns_theta_min 2.554
_exptl_absorpt_coefficient_mu 0.352
_exptl_absorpt_correction_T_max 0.7449
_exptl_absorpt_correction_T_min 0.5316
_exptl_absorpt_correction_type multi-scan
_exptl_absorpt_process_details
;
SADABS-2016/2 (Bruker,2016/2) was used for absorption correction.
wR2(int) was 0.0870 before and 0.0714 after correction.
The Ratio of minimum to maximum transmission is 0.7137.
The \l/2 correction factor is Not present.
;
_exptl_crystal_colour colourless
_exptl_crystal_density_diffrn 1.168
_exptl_crystal_description block
_exptl_crystal_F_000 3952
_refine_diff_density_max 0.571
_refine_diff_density_min -0.959
_refine_diff_density_rms 0.082
_refine_ls_extinction_method none
_refine_ls_goodness_of_fit_ref 0.990
_refine_ls_hydrogen_treatment constr
_refine_ls_matrix_type full
_refine_ls_number_parameters 240
_refine_ls_number_reflns 7973
_refine_ls_number_restraints 36
_refine_ls_restrained_S_all 1.007
_refine_ls_R_factor_all 0.1009
_refine_ls_R_factor_gt 0.0688
_refine_ls_shift/su_max 0.001
_refine_ls_shift/su_mean 0.000
_refine_ls_structure_factor_coef Fsqd
_refine_ls_weighting_details 'w=1/[\s^2^(Fo^2^)+(0.1188P)^2^] where P=(Fo^2^+2Fc^2^)/3'
_refine_ls_weighting_scheme calc
_refine_ls_wR_factor_gt 0.1902
_refine_ls_wR_factor_ref 0.2117
_reflns_Friedel_coverage 0.000
_reflns_number_gt 4748
_reflns_number_total 7973
_reflns_threshold_expression 'I > 2\s(I)'
_cod_data_source_file d3dt01109g2.cif
_cod_data_source_block mo_zyj1_0ma
_cod_database_code 7712947
_shelx_shelxl_version_number 2018/3
_shelx_space_group_comment
;
The symmetry employed for this shelxl refinement is uniquely defined
by the following loop, which should always be used as a source of
symmetry information in preference to the above space-group names.
They are only intended as comments.
;
_olex2_refinement_description
;
1. Fixed Uiso
 At 1.2 times of:
  All C(H) groups, All N(H) groups
 At 1.5 times of:
  All O(H,H) groups
2. Uiso/Uaniso restraints and constraints
Uanis(N2) \\sim Ueq, Uanis(N3) \\sim Ueq, Uanis(C13) \\sim Ueq, Uanis(C7) \\sim
Ueq, Uanis(N1) \\sim Ueq, Uanis(N4) \\sim Ueq: with sigma of 0.02 and sigma for
terminal atoms of 0.04
3. Others
 Fixed Sof: H2A(0.5) H3C(0.5)
4.a Rotating group:
 O3(H3A,H3B), O7(H7A,H7B)
4.b Aromatic/amide H refined with riding coordinates:
 C4(H4), C6(H6), C10(H10), C2(H2), C5(H5), C11(H11), C3(H3), N2(H2A), N3(H3C)
4.c Fitted hexagon refined as free rotating group:
 C4(C6,C8,C10,N1,C12), C15(C2,N4,C9,C5,C11)
;
_smtbx_masks_special_details
;
A solvent mask was calculated and 1898 electrons were 
found in a volume of 8056\%A^3^ in 1 void per unit cell. 
This is consistent with the presence of 
24[C3H7NO] per Formula Unit 
which account for 1920 electrons 
per unit cell.
;
_smtbx_masks_void_probe_radius 1.2
_smtbx_masks_void_truncation_radius 1.2
_olex2_submission_special_instructions 'No special instructions were received'

loop_
_space_group_symop_operation_xyz
'x, y, z'
'-x, -y, z'
'-x+1/2, y+1/2, -z+1/2'
'x+1/2, -y+1/2, -z+1/2'
'-x, -y, -z'
'x, y, -z'
'x-1/2, -y-1/2, z-1/2'
'-x-1/2, y-1/2, z-1/2'

loop_
_atom_site_label
_atom_site_type_symbol
_atom_site_fract_x
_atom_site_fract_y
_atom_site_fract_z
_atom_site_U_iso_or_equiv
_atom_site_adp_type
_atom_site_occupancy
_atom_site_site_symmetry_order
_atom_site_calc_flag
_atom_site_refinement_flags_posn
_atom_site_refinement_flags_adp
_atom_site_refinement_flags_occupancy
_atom_site_disorder_assembly
_atom_site_disorder_group
Zr1 Zr 0.56808(3) 0.41983(7) 0.500000 0.0390(3) Uani 1 2 d S T P . .
Zr2 Zr 0.52564(2) 0.61239(5) 0.42740(3) 0.0440(2) Uani 1 1 d . . . . .
O1 O 0.49262(19) 0.6544(5) 0.500000 0.060(2) Uani 1 2 d S T P . .
O4 O 0.5567(2) 0.5725(5) 0.500000 0.067(2) Uani 1 2 d S T P . .
O6 O 0.61833(13) 0.4668(4) 0.5539(2) 0.0501(12) Uani 1 1 d . . . . .
O8 O 0.97792(14) 0.7780(4) 0.8957(2) 0.0630(15) Uani 1 1 d . . . . .
O9 O 0.59214(16) 0.5894(4) 0.6018(2) 0.0638(15) Uani 1 1 d . . . . .
O5 O 0.91986(14) 0.7958(3) 0.9464(2) 0.0555(13) Uani 1 1 d . . . . .
O3 O 0.52550(17) 0.6056(4) 0.3386(2) 0.0744(16) Uani 1 1 d . . . . .
H3A H 0.507208 0.567422 0.315073 0.112 Uiso 1 1 d R U . . .
H3B H 0.543450 0.639621 0.312533 0.112 Uiso 1 1 d R U . . .
O7 O 0.55640(14) 0.7521(4) 0.4293(2) 0.0680(16) Uani 1 1 d . . . . .
H7A H 0.545247 0.810705 0.440873 0.102 Uiso 1 1 d R U . . .
H7B H 0.583894 0.767228 0.418789 0.102 Uiso 1 1 d R U . . .
O2 O 0.53330(18) 0.4613(4) 0.4264(3) 0.099(2) Uani 1 1 d . . . . .
C1 C 0.9411(2) 0.7627(6) 0.9054(3) 0.060(2) Uani 1 1 d . . . . .
C4 C 0.84458(11) 0.6824(4) 0.8286(3) 0.067(2) Uani 1 1 d G . . . .
H4 H 0.814999 0.691767 0.830091 0.081 Uiso 1 1 calc R U . . .
C6 C 0.87036(14) 0.7238(4) 0.8681(2) 0.091(3) Uani 1 1 d G . . . .
H6 H 0.858396 0.761490 0.896492 0.109 Uiso 1 1 calc R U . . .
C8 C 0.91364(13) 0.7101(4) 0.8659(2) 0.068(2) Uani 1 1 d G . . . .
C10 C 0.93115(11) 0.6550(5) 0.8243(3) 0.101(4) Uani 1 1 d G . . . .
H10 H 0.960730 0.645649 0.822813 0.121 Uiso 1 1 calc R U . . .
N1 N 0.90537(17) 0.6136(5) 0.7848(2) 0.147(4) Uani 1 1 d G U . . .
C12 C 0.86209(16) 0.6273(5) 0.7870(2) 0.116(4) Uani 1 1 d G . . . .
C14 C 0.6200(2) 0.5325(7) 0.5896(3) 0.065(2) Uani 1 1 d . . . . .
C15 C 0.66205(14) 0.5395(4) 0.6166(2) 0.065(2) Uani 1 1 d G . . . .
C2 C 0.69433(16) 0.4770(4) 0.6026(3) 0.115(4) Uani 1 1 d G . . . .
H2 H 0.690268 0.431314 0.574227 0.138 Uiso 1 1 calc R U . . .
N4 N 0.73255(14) 0.4811(5) 0.6302(3) 0.155(4) Uani 1 1 d G U . . .
C9 C 0.73849(14) 0.5479(5) 0.6717(3) 0.110(4) Uani 1 1 d G . . . .
C5 C 0.70621(18) 0.6105(5) 0.6857(3) 0.106(4) Uani 1 1 d G . . . .
H5 H 0.710269 0.656136 0.714120 0.127 Uiso 1 1 calc R U . . .
C11 C 0.66799(15) 0.6063(4) 0.6582(3) 0.117(4) Uani 1 1 d G . . . .
H11 H 0.645924 0.649094 0.667712 0.141 Uiso 1 1 calc R U . . .
C3 C 0.7908(3) 0.6099(7) 0.7413(4) 0.088(3) Uani 1 1 d . . . . .
H3 H 0.774110 0.653289 0.761940 0.105 Uiso 1 1 calc R U . . .
C13 C 0.7774(3) 0.5558(9) 0.7001(5) 0.121(4) Uani 1 1 d . U . . .
C7 C 0.8331(3) 0.5924(8) 0.7489(5) 0.113(4) Uani 1 1 d . U . . .
N2 N 0.8119(3) 0.5097(8) 0.6782(5) 0.175(5) Uani 1 1 d . U . . .
H2A H 0.811627 0.476748 0.647469 0.210 Uiso 0.5 1 calc R U P . .
N3 N 0.8465(3) 0.5220(10) 0.7104(5) 0.190(6) Uani 1 1 d . U . . .
H3C H 0.871091 0.493416 0.708025 0.227 Uiso 0.5 1 calc R U P . .

loop_
_atom_site_aniso_label
_atom_site_aniso_U_11
_atom_site_aniso_U_22
_atom_site_aniso_U_33
_atom_site_aniso_U_23
_atom_site_aniso_U_13
_atom_site_aniso_U_12
Zr1 0.0210(5) 0.0525(6) 0.0436(5) 0.000 0.000 0.0029(4)
Zr2 0.0261(4) 0.0595(5) 0.0465(4) 0.0092(3) 0.0025(3) 0.0001(3)
O1 0.030(4) 0.102(6) 0.047(4) 0.000 0.000 0.033(4)
O4 0.065(5) 0.082(5) 0.054(4) 0.000 0.000 0.045(4)
O6 0.024(2) 0.068(3) 0.058(3) 0.006(3) -0.007(2) -0.005(2)
O8 0.022(3) 0.097(4) 0.070(4) -0.037(3) -0.006(2) 0.008(2)
O9 0.040(3) 0.080(4) 0.071(4) -0.019(3) -0.019(3) 0.021(3)
O5 0.035(3) 0.062(3) 0.069(3) -0.015(3) -0.006(2) -0.013(2)
O3 0.075(4) 0.099(5) 0.049(3) 0.018(3) 0.002(3) 0.000(3)
O7 0.034(3) 0.064(3) 0.106(4) 0.032(3) -0.003(3) -0.013(2)
O2 0.069(4) 0.062(4) 0.166(7) 0.035(4) -0.076(4) -0.021(3)
C1 0.042(5) 0.075(5) 0.062(5) -0.032(4) -0.012(4) 0.003(4)
C4 0.037(4) 0.075(6) 0.090(6) -0.037(5) -0.020(4) 0.006(4)
C6 0.044(5) 0.111(8) 0.116(8) -0.062(6) -0.017(5) 0.006(5)
C8 0.037(4) 0.076(6) 0.093(6) -0.046(5) 0.000(4) -0.001(4)
C10 0.049(5) 0.143(9) 0.112(8) -0.062(7) -0.038(5) -0.001(6)
N1 0.082(6) 0.188(9) 0.172(9) -0.075(8) -0.035(7) 0.006(6)
C12 0.050(6) 0.131(9) 0.166(11) -0.054(8) -0.062(7) -0.011(6)
C14 0.041(5) 0.094(7) 0.061(5) 0.002(5) -0.026(4) -0.022(5)
C15 0.050(5) 0.066(5) 0.080(6) -0.012(4) -0.024(4) 0.011(4)
C2 0.038(5) 0.139(9) 0.169(11) -0.018(8) -0.048(6) 0.025(6)
N4 0.061(5) 0.192(9) 0.211(10) -0.086(8) -0.064(6) -0.005(6)
C9 0.068(7) 0.130(9) 0.133(10) -0.051(8) -0.044(7) 0.008(6)
C5 0.034(5) 0.153(10) 0.131(9) -0.062(8) -0.044(5) 0.017(5)
C11 0.074(7) 0.119(9) 0.158(11) -0.044(8) -0.066(7) 0.025(6)
C3 0.049(5) 0.104(7) 0.109(8) -0.056(6) -0.032(5) 0.008(5)
C13 0.050(6) 0.142(9) 0.173(10) -0.065(8) -0.055(7) 0.022(6)
C7 0.064(6) 0.136(9) 0.139(9) -0.052(7) -0.046(6) 0.023(6)
N2 0.098(7) 0.202(10) 0.225(11) -0.118(9) -0.106(8) 0.019(7)
N3 0.106(8) 0.261(12) 0.202(11) -0.121(10) -0.071(8) 0.041(8)

loop_
_atom_type_symbol
_atom_type_description
_atom_type_scat_dispersion_real
_atom_type_scat_dispersion_imag
_atom_type_scat_source
C C 0.0033 0.0016 'International Tables Vol C Tables 4.2.6.8 and 6.1.1.4'
H H 0.0000 0.0000 'International Tables Vol C Tables 4.2.6.8 and 6.1.1.4'
N N 0.0061 0.0033 'International Tables Vol C Tables 4.2.6.8 and 6.1.1.4'
O O 0.0106 0.0060 'International Tables Vol C Tables 4.2.6.8 and 6.1.1.4'
Zr Zr -2.9673 0.5597 'International Tables Vol C Tables 4.2.6.8 and 6.1.1.4'

loop_
_geom_angle_atom_site_label_1
_geom_angle_atom_site_label_2
_geom_angle_atom_site_label_3
_geom_angle
_geom_angle_site_symmetry_1
_geom_angle_site_symmetry_3
_geom_angle_publ_flag
Zr2 Zr1 Zr2 61.03(3) 6_556 . ?
Zr2 Zr1 Zr2 91.55(3) 6_556 2_665 ?
Zr2 Zr1 Zr2 60.93(3) 2_665 5_666 ?
Zr2 Zr1 Zr2 60.80(2) 6_556 5_666 ?
Zr2 Zr1 Zr2 60.80(2) . 2_665 ?
Zr2 Zr1 Zr2 91.55(3) . 5_666 ?
O1 Zr1 Zr2 35.73(9) 5_666 5_666 ?
O1 Zr1 Zr2 35.73(9) 5_666 2_665 ?
O1 Zr1 Zr2 91.34(15) 5_666 6_556 ?
O1 Zr1 Zr2 91.34(15) 5_666 . ?
O1 Zr1 O5 77.40(18) 5_666 3_646 ?
O1 Zr1 O5 77.40(18) 5_666 8_755 ?
O4 Zr1 Zr2 89.08(18) . 2_665 ?
O4 Zr1 Zr2 34.53(9) . 6_556 ?
O4 Zr1 Zr2 89.08(18) . 5_666 ?
O4 Zr1 Zr2 34.53(9) . . ?
O4 Zr1 O1 108.6(3) . 5_666 ?
O4 Zr1 O6 79.9(2) . . ?
O4 Zr1 O6 79.9(2) . 6_556 ?
O4 Zr1 O5 143.48(13) . 3_646 ?
O4 Zr1 O5 143.48(13) . 8_755 ?
O4 Zr1 O2 69.79(19) . . ?
O4 Zr1 O2 69.79(19) . 6_556 ?
O6 Zr1 Zr2 111.07(13) 6_556 6_556 ?
O6 Zr1 Zr2 166.72(13) 6_556 5_666 ?
O6 Zr1 Zr2 111.07(13) . . ?
O6 Zr1 Zr2 111.03(12) 6_556 2_665 ?
O6 Zr1 Zr2 75.18(13) 6_556 . ?
O6 Zr1 Zr2 75.17(13) . 6_556 ?
O6 Zr1 Zr2 166.72(13) . 2_665 ?
O6 Zr1 Zr2 111.03(12) . 5_666 ?
O6 Zr1 O1 142.31(12) . 5_666 ?
O6 Zr1 O1 142.31(12) 6_556 5_666 ?
O6 Zr1 O6 74.6(2) . 6_556 ?
O6 Zr1 O5 75.49(18) 6_556 8_755 ?
O6 Zr1 O5 117.98(18) 6_556 3_646 ?
O6 Zr1 O5 117.98(18) . 8_755 ?
O6 Zr1 O5 75.49(18) . 3_646 ?
O6 Zr1 O2 142.15(19) . . ?
O6 Zr1 O2 142.14(19) 6_556 6_556 ?
O6 Zr1 O2 78.1(2) . 6_556 ?
O6 Zr1 O2 78.1(2) 6_556 . ?
O5 Zr1 Zr2 111.75(13) 8_755 . ?
O5 Zr1 Zr2 166.80(12) 8_755 6_556 ?
O5 Zr1 Zr2 110.39(13) 8_755 5_666 ?
O5 Zr1 Zr2 75.30(12) 3_646 5_666 ?
O5 Zr1 Zr2 110.39(13) 3_646 2_665 ?
O5 Zr1 Zr2 111.75(13) 3_646 6_556 ?
O5 Zr1 Zr2 75.30(12) 8_755 2_665 ?
O5 Zr1 Zr2 166.80(12) 3_646 . ?
O5 Zr1 O5 72.9(3) 8_755 3_646 ?
O2 Zr1 Zr2 35.30(16) 6_556 6_556 ?
O2 Zr1 Zr2 35.30(16) . . ?
O2 Zr1 Zr2 35.60(15) 6_556 5_666 ?
O2 Zr1 Zr2 91.13(18) . 5_666 ?
O2 Zr1 Zr2 35.60(15) . 2_665 ?
O2 Zr1 Zr2 91.03(19) 6_556 . ?
O2 Zr1 Zr2 91.13(18) 6_556 2_665 ?
O2 Zr1 Zr2 91.03(19) . 6_556 ?
O2 Zr1 O1 71.33(18) 6_556 5_666 ?
O2 Zr1 O1 71.33(18) . 5_666 ?
O2 Zr1 O5 141.6(2) . 3_646 ?
O2 Zr1 O5 141.6(2) 6_556 8_755 ?
O2 Zr1 O5 78.9(2) . 8_755 ?
O2 Zr1 O5 78.9(2) 6_556 3_646 ?
O2 Zr1 O2 110.4(4) 6_556 . ?
Zr1 Zr2 Zr1 88.45(3) . 5_666 ?
Zr1 Zr2 Zr2 59.53(2) 5_666 2_665 ?
Zr1 Zr2 Zr2 59.485(14) . 6_556 ?
Zr1 Zr2 Zr2 59.537(13) 5_666 6_556 ?
Zr1 Zr2 Zr2 59.67(2) . 2_665 ?
Zr2 Zr2 Zr2 90.0 2_665 6_556 ?
O1 Zr2 Zr1 36.7(2) . 5_666 ?
O1 Zr2 Zr1 88.85(16) . . ?
O1 Zr2 Zr2 34.15(13) . 6_556 ?
O1 Zr2 Zr2 91.0(2) . 2_665 ?
O1 Zr2 O8 76.79(19) . 7_575 ?
O1 Zr2 O9 139.5(2) . 6_556 ?
O1 Zr2 O3 146.91(19) . . ?
O1 Zr2 O7 87.6(3) . . ?
O4 Zr2 Zr1 86.49(18) . 5_666 ?
O4 Zr2 Zr1 35.6(2) . . ?
O4 Zr2 Zr2 89.0(2) . 2_665 ?
O4 Zr2 Zr2 32.58(15) . 6_556 ?
O4 Zr2 O1 66.7(2) . . ?
O4 Zr2 O8 140.5(2) . 7_575 ?
O4 Zr2 O9 77.8(2) . 6_556 ?
O4 Zr2 O3 146.2(2) . . ?
O4 Zr2 O7 90.5(3) . . ?
O4 Zr2 O2 72.2(3) . . ?
O4 Zr2 O2 107.1(3) . 2_665 ?
O8 Zr2 Zr1 160.42(11) 7_575 . ?
O8 Zr2 Zr1 72.07(11) 7_575 5_666 ?
O8 Zr2 Zr2 106.70(12) 7_575 2_665 ?
O8 Zr2 Zr2 109.73(14) 7_575 6_556 ?
O9 Zr2 Zr1 71.85(13) 6_556 . ?
O9 Zr2 Zr1 160.30(13) 6_556 5_666 ?
O9 Zr2 Zr2 107.82(14) 6_556 2_665 ?
O9 Zr2 Zr2 108.46(14) 6_556 6_556 ?
O9 Zr2 O8 127.59(18) 6_556 7_575 ?
O3 Zr2 Zr1 118.31(15) . . ?
O3 Zr2 Zr1 119.95(14) . 5_666 ?
O3 Zr2 Zr2 177.49(15) . 6_556 ?
O3 Zr2 Zr2 87.72(15) . 2_665 ?
O3 Zr2 O8 72.0(2) . 7_575 ?
O3 Zr2 O9 71.3(2) . 6_556 ?
O3 Zr2 O7 93.5(2) . . ?
O7 Zr2 Zr1 120.28(13) . . ?
O7 Zr2 Zr1 119.10(15) . 5_666 ?
O7 Zr2 Zr2 88.80(14) . 6_556 ?
O7 Zr2 Zr2 178.55(15) . 2_665 ?
O7 Zr2 O8 72.95(18) . 7_575 ?
O7 Zr2 O9 73.4(2) . 6_556 ?
O2 Zr2 Zr1 88.53(19) 2_665 . ?
O2 Zr2 Zr1 88.62(19) . 5_666 ?
O2 Zr2 Zr1 36.58(16) 2_665 5_666 ?
O2 Zr2 Zr1 36.57(16) . . ?
O2 Zr2 Zr2 34.05(15) . 2_665 ?
O2 Zr2 Zr2 90.7(2) . 6_556 ?
O2 Zr2 Zr2 90.67(19) 2_665 6_556 ?
O2 Zr2 Zr2 33.78(16) 2_665 2_665 ?
O2 Zr2 O1 73.2(3) 2_665 . ?
O2 Zr2 O1 109.7(3) . . ?
O2 Zr2 O8 137.39(19) . 7_575 ?
O2 Zr2 O8 74.7(2) 2_665 7_575 ?
O2 Zr2 O9 138.6(2) 2_665 6_556 ?
O2 Zr2 O9 75.4(2) . 6_556 ?
O2 Zr2 O3 86.8(2) . . ?
O2 Zr2 O3 88.0(2) 2_665 . ?
O2 Zr2 O7 145.4(2) 2_665 . ?
O2 Zr2 O7 146.8(2) . . ?
O2 Zr2 O2 67.8(3) . 2_665 ?
Zr2 O1 Zr1 107.6(2) . 5_666 ?
Zr2 O1 Zr1 107.6(2) 6_556 5_666 ?
Zr2 O1 Zr2 111.7(3) . 6_556 ?
Zr2 O4 Zr1 109.8(3) . . ?
Zr2 O4 Zr1 109.8(3) 6_556 . ?
Zr2 O4 Zr2 114.8(3) 6_556 . ?
C14 O6 Zr1 131.8(5) . . ?
C1 O8 Zr2 133.8(5) . 7_676 ?
C14 O9 Zr2 133.8(5) . 6_556 ?
C1 O5 Zr1 130.5(4) . 3_656 ?
Zr2 O3 H3A 127.8 . . ?
Zr2 O3 H3B 128.9 . . ?
H3A O3 H3B 103.3 . . ?
Zr2 O7 H7A 128.2 . . ?
Zr2 O7 H7B 127.9 . . ?
H7A O7 H7B 103.9 . . ?
Zr2 O2 Zr1 107.8(3) 2_665 . ?
Zr2 O2 Zr1 108.1(3) . . ?
Zr2 O2 Zr2 112.2(3) . 2_665 ?
O8 C1 O5 126.2(6) . . ?
O8 C1 C8 121.7(7) . . ?
O5 C1 C8 111.8(6) . . ?
C6 C4 H4 120.0 . . ?
C6 C4 C12 120.0 . . ?
C12 C4 H4 120.0 . . ?
C4 C6 H6 120.0 . . ?
C8 C6 C4 120.0 . . ?
C8 C6 H6 120.0 . . ?
C6 C8 C1 119.1(4) . . ?
C6 C8 C10 120.0 . . ?
C10 C8 C1 120.7(4) . . ?
C8 C10 H10 120.0 . . ?
C8 C10 N1 120.0 . . ?
N1 C10 H10 120.0 . . ?
C12 N1 C10 120.0 . . ?
C4 C12 C7 114.5(6) . . ?
N1 C12 C4 120.0 . . ?
N1 C12 C7 125.5(6) . . ?
O6 C14 C15 112.9(7) . . ?
O9 C14 O6 127.3(7) . . ?
O9 C14 C15 119.7(7) . . ?
C2 C15 C14 120.7(5) . . ?
C2 C15 C11 120.0 . . ?
C11 C15 C14 119.2(5) . . ?
C15 C2 H2 120.0 . . ?
N4 C2 C15 120.0 . . ?
N4 C2 H2 120.0 . . ?
C2 N4 C9 120.0 . . ?
N4 C9 C13 121.7(6) . . ?
C5 C9 N4 120.0 . . ?
C5 C9 C13 118.3(6) . . ?
C9 C5 H5 120.0 . . ?
C11 C5 C9 120.0 . . ?
C11 C5 H5 120.0 . . ?
C15 C11 H11 120.0 . . ?
C5 C11 C15 120.0 . . ?
C5 C11 H11 120.0 . . ?
C13 C3 H3 125.8 . . ?
C13 C3 C7 108.4(9) . . ?
C7 C3 H3 125.8 . . ?
C3 C13 C9 133.8(10) . . ?
C3 C13 N2 107.6(8) . . ?
N2 C13 C9 117.9(9) . . ?
C12 C7 N3 118.8(8) . . ?
C3 C7 C12 132.2(10) . . ?
C3 C7 N3 108.9(9) . . ?
C13 N2 H2A 124.4 . . ?
N3 N2 C13 111.1(10) . . ?
N3 N2 H2A 124.4 . . ?
C7 N3 H3C 128.5 . . ?
N2 N3 C7 103.0(9) . . ?
N2 N3 H3C 128.5 . . ?

loop_
_geom_bond_atom_site_label_1
_geom_bond_atom_site_label_2
_geom_bond_distance
_geom_bond_site_symmetry_2
_geom_bond_publ_flag
Zr1 Zr2 3.4899(11) 6_556 ?
Zr1 Zr2 3.4899(11) . ?
Zr1 Zr2 3.4953(10) 5_666 ?
Zr1 Zr2 3.4953(10) 2_665 ?
Zr1 O1 2.190(7) 5_666 ?
Zr1 O4 2.162(7) . ?
Zr1 O6 2.171(5) . ?
Zr1 O6 2.171(5) 6_556 ?
Zr1 O5 2.203(5) 3_646 ?
Zr1 O5 2.203(5) 8_755 ?
Zr1 O2 2.188(6) 6_556 ?
Zr1 O2 2.188(6) . ?
Zr2 Zr2 3.5348(14) 2_665 ?
Zr2 Zr2 3.5440(14) 6_556 ?
Zr2 O1 2.141(3) . ?
Zr2 O4 2.103(3) . ?
Zr2 O8 2.288(5) 7_575 ?
Zr2 O9 2.254(5) 6_556 ?
Zr2 O3 2.170(5) . ?
Zr2 O7 2.182(5) . ?
Zr2 O2 2.122(6) . ?
Zr2 O2 2.137(5) 2_665 ?
O6 C14 1.265(9) . ?
O8 C1 1.214(8) . ?
O9 C14 1.227(10) . ?
O5 C1 1.292(8) . ?
O3 H3A 0.9751 . ?
O3 H3B 0.9774 . ?
O7 H7A 0.9350 . ?
O7 H7B 0.9348 . ?
C1 C8 1.493(7) . ?
C4 H4 0.9500 . ?
C4 C6 1.3900 . ?
C4 C12 1.3900 . ?
C6 H6 0.9500 . ?
C6 C8 1.3900 . ?
C8 C10 1.3900 . ?
C10 H10 0.9500 . ?
C10 N1 1.3900 . ?
N1 C12 1.3900 . ?
C12 C7 1.397(10) . ?
C14 C15 1.493(8) . ?
C15 C2 1.3900 . ?
C15 C11 1.3900 . ?
C2 H2 0.9500 . ?
C2 N4 1.3900 . ?
N4 C9 1.3900 . ?
C9 C5 1.3900 . ?
C9 C13 1.420(9) . ?
C5 H5 0.9500 . ?
C5 C11 1.3900 . ?
C11 H11 0.9500 . ?
C3 H3 0.9500 . ?
C3 C13 1.328(12) . ?
C3 C7 1.378(12) . ?
C13 N2 1.379(13) . ?
C7 N3 1.425(14) . ?
N2 H2A 0.8800 . ?
N2 N3 1.362(11) . ?
N3 H3C 0.8800 . ?

loop_
_geom_torsion_atom_site_label_1
_geom_torsion_atom_site_label_2
_geom_torsion_atom_site_label_3
_geom_torsion_atom_site_label_4
_geom_torsion
_geom_torsion_site_symmetry_1
_geom_torsion_site_symmetry_2
_geom_torsion_site_symmetry_3
_geom_torsion_site_symmetry_4
_geom_torsion_publ_flag
Zr1 O6 C14 O9 -1.7(13) . . . . ?
Zr1 O6 C14 C15 -179.3(4) . . . . ?
Zr1 O5 C1 O8 20.2(13) 3_656 . . . ?
Zr1 O5 C1 C8 -153.2(5) 3_656 . . . ?
Zr2 O8 C1 O5 -14.7(14) 7_676 . . . ?
Zr2 O8 C1 C8 158.2(5) 7_676 . . . ?
Zr2 O9 C14 O6 0.5(14) 6_556 . . . ?
Zr2 O9 C14 C15 178.0(5) 6_556 . . . ?
O6 C14 C15 C2 -1.0(9) . . . . ?
O6 C14 C15 C11 -177.6(5) . . . . ?
O8 C1 C8 C6 -156.7(7) . . . . ?
O8 C1 C8 C10 17.5(11) . . . . ?
O9 C14 C15 C2 -178.8(6) . . . . ?
O9 C14 C15 C11 4.5(10) . . . . ?
O5 C1 C8 C6 17.1(9) . . . . ?
O5 C1 C8 C10 -168.7(5) . . . . ?
C1 C8 C10 N1 -174.1(7) . . . . ?
C4 C6 C8 C1 174.2(7) . . . . ?
C4 C6 C8 C10 0.0 . . . . ?
C4 C12 C7 C3 7.6(18) . . . . ?
C4 C12 C7 N3 -169.2(11) . . . . ?
C6 C4 C12 N1 0.0 . . . . ?
C6 C4 C12 C7 -177.9(8) . . . . ?
C6 C8 C10 N1 0.0 . . . . ?
C8 C10 N1 C12 0.0 . . . . ?
C10 N1 C12 C4 0.0 . . . . ?
C10 N1 C12 C7 177.6(9) . . . . ?
N1 C12 C7 C3 -170.1(11) . . . . ?
N1 C12 C7 N3 13.1(17) . . . . ?
C12 C4 C6 C8 0.0 . . . . ?
C12 C7 N3 N2 -176.1(12) . . . . ?
C14 C15 C2 N4 -176.6(7) . . . . ?
C14 C15 C11 C5 176.7(7) . . . . ?
C15 C2 N4 C9 0.0 . . . . ?
C2 C15 C11 C5 0.0 . . . . ?
C2 N4 C9 C5 0.0 . . . . ?
C2 N4 C9 C13 -178.6(10) . . . . ?
N4 C9 C5 C11 0.0 . . . . ?
N4 C9 C13 C3 -177.8(13) . . . . ?
N4 C9 C13 N2 13.2(16) . . . . ?
C9 C5 C11 C15 0.0 . . . . ?
C9 C13 N2 N3 -178.6(12) . . . . ?
C5 C9 C13 C3 4(2) . . . . ?
C5 C9 C13 N2 -165.5(10) . . . . ?
C11 C15 C2 N4 0.0 . . . . ?
C3 C13 N2 N3 9.7(18) . . . . ?
C3 C7 N3 N2 6.4(17) . . . . ?
C13 C9 C5 C11 178.7(10) . . . . ?
C13 C3 C7 C12 -177.9(13) . . . . ?
C13 C3 C7 N3 -0.8(16) . . . . ?
C13 N2 N3 C7 -9.7(18) . . . . ?
C7 C3 C13 C9 -174.9(14) . . . . ?
C7 C3 C13 N2 -5.1(16) . . . . ?

loop_
_smtbx_masks_void_nr
_smtbx_masks_void_average_x
_smtbx_masks_void_average_y
_smtbx_masks_void_average_z
_smtbx_masks_void_volume
_smtbx_masks_void_count_electrons
_smtbx_masks_void_content
1 -0.312 -0.783 -0.293 8056.1 1897.6 '48 C3H7NO'
